data_2312921
loop_
_publ_author_name
'Aziz, Fiza'
'Minikayev, Roman'
'Martin, Christine'
'Teisseyre, Henryk'
'Paszkowicz, Wojciech'

_publ_section_title
;
 Thermostructural and elastic properties of
 Ni<sub>3</sub>V<sub>2</sub>O<sub>8</sub>, exhibiting a kagome layer
 arrangement: experimental study in the range 15-1323&#x2005;K.
;
_journal_issue 'Pt 4'
_journal_name_full 'Acta crystallographica Section B, Structural science, crystal engineering and materials'
_journal_page_first 399
_journal_page_last 409
_journal_paper_doi 10.1107/S2052520626004944
_journal_volume 82
_journal_year 2026
_chemical_formula_sum 'Ni3 O8 V2'
_chemical_formula_weight 406.0082
_chemical_name_mineral Ni3V2O8
_space_group_IT_number 64
_space_group_name_Hall '-C 2ac 2'
_space_group_name_H-M_alt 'C m c e'
_symmetry_cell_setting orthorhombic
_symmetry_space_group_name_Hall '-C 2ac 2'
_symmetry_space_group_name_H-M 'C m c e'
_cell_angle_alpha 90.0000
_cell_angle_beta 90.0000
_cell_angle_gamma 90.0000
_cell_formula_units_Z 4
_cell_length_a 6.00948(5)
_cell_length_b 11.47567(10)
_cell_length_c 8.31551(7)
_cell_measurement_temperature 1223
_cell_volume 573.461(8)
_computing_structure_refinement FULLPROF
_diffrn_ambient_temperature 1223
_diffrn_measurement_device_type 'X-Ray tube'
_diffrn_radiation_type 'Cu K\a~1~~2~'
_diffrn_radiation_wavelength 1.540600
_exptl_crystal_density_diffrn 4.682
_exptl_crystal_description powder
_pd_meas_2theta_range_inc 0.016711
_pd_meas_2theta_range_max 139.97948
_pd_meas_2theta_range_min 14.04336
_pd_meas_number_of_points 7537
_pd_proc_2theta_range_inc 0.016711
_pd_proc_2theta_range_max 139.9795
_pd_proc_2theta_range_min 14.0434
_pd_proc_ls_prof_R_factor 4.9384
_pd_proc_ls_prof_wR_expected 5.0284
_pd_proc_ls_prof_wR_factor 6.2441
_pd_proc_wavelength 1.540600
_refine_ls_goodness_of_fit_all 1.65
_refine_ls_number_parameters 29
_refine_ls_number_reflns 610
_refine_ls_number_restraints 0
_refine_ls_R_I_factor 11.0283
_cod_data_source_file Cmca_Ni3V2O8_1223K.cif.CIF
_cod_data_source_block Ni3V2O8
_cod_depositor_comments
;
The following automatic conversions were performed:

data name '__pd_meas_number_of_points' was replaced with
'_pd_meas_number_of_points'.

Automatic conversion script
Id: cif_correct_tags 8170 2020-07-09 18:12:32Z antanas 

The following automatic conversions were performed:

data item '_symmetry_cell_setting' value 'Orthorhombic' was changed
to 'orthorhombic' in accordance with the
/home/data/users/saulius/crontab/automatic-downloads/rss-feeds/IUCr/lib/dictionaries/cif_core.dic
dictionary named 'cif_core.dic' version 2.4.2 last updated on
2011-04-26.

Automatic conversion script
Id: cif_fix_values 8170 2020-07-09 18:12:32Z antanas 
;
_cod_original_cell_volume 573.461(9)
_cod_original_sg_symbol_Hall '-C 2bc 2'
_cod_original_sg_symbol_H-M 'C m c a'
_cod_database_code 2312921
_pd_proc_ls_prof_chi2 1.5420
_pd_proc_ls_prof_echi2 1.5532

loop_
_symmetry_equiv_pos_as_xyz
x,y,z
x+1/2,-y+1/2,-z
-x+1/2,y,-z+1/2
-x,-y+1/2,z+1/2
-x,-y,-z
-x+1/2,y+1/2,z
x+1/2,-y,z+1/2
x,y+1/2,-z+1/2
x+1/2,y+1/2,z
x,-y,-z
-x,y+1/2,-z+1/2
-x+1/2,-y,z+1/2
-x+1/2,-y+1/2,-z
-x,y,z
x,-y+1/2,z+1/2
x+1/2,y,-z+1/2

loop_
_atom_site_label
_atom_site_fract_x
_atom_site_fract_y
_atom_site_fract_z
_atom_site_U_iso_or_equiv
_atom_site_occupancy
_atom_site_adp_type
_atom_site_type_symbol
Ni1 0.00000 0.00000 0.00000 0.0444(7) 1.00000 Uiso Ni
Ni2 0.25000 0.13217(20) 0.25000 0.0444(7) 1.00000 Uiso Ni
V 0.00000 0.3769(2) 0.1206(3) 0.0391(8) 1.00000 Uiso V
O1 0.00000 0.2522(10) 0.2274(8) 0.0515(12) 1.00000 Uiso O
O2 0.00000 0.0019(10) 0.2428(10) 0.0515(12) 1.00000 Uiso O
O3 0.2724(10) 0.1201(4) -0.0021(5) 0.0515(12) 1.00000 Uiso O

loop_
_geom_angle_atom_site_label_1
_geom_angle_atom_site_label_2
_geom_angle_atom_site_label_3
_geom_angle
_geom_angle_site_symmetry_1
_geom_angle_site_symmetry_3
_geom_angle_publ_flag
O2 Ni1 O2 180.0(7) 1_555 5_555 ?
O2 Ni1 O3 90.1(5) 1_555 1_555 ?
O2 Ni1 O3 89.9(5) 1_555 5_555 ?
O2 Ni1 O3 89.9(5) 1_555 10_555 ?
O2 Ni1 O3 90.1(5) 1_555 14_555 ?
O2 Ni1 O3 89.9(5) 5_555 1_555 ?
O2 Ni1 O3 90.1(5) 5_555 5_555 ?
O2 Ni1 O3 90.1(5) 5_555 10_555 ?
O2 Ni1 O3 89.9(5) 5_555 14_555 ?
O3 Ni1 O3 180.0(5) 1_555 5_555 ?
O3 Ni1 O3 80.2(3) 1_555 10_555 ?
O3 Ni1 O3 99.8(4) 1_555 14_555 ?
O3 Ni1 O3 99.8(4) 5_555 10_555 ?
O3 Ni1 O3 80.2(3) 5_555 14_555 ?
O3 Ni1 O3 180.0(5) 10_555 14_555 ?
O1 Ni2 O1 95.4(3) 1_555 3_555 ?
O1 Ni2 O2 87.2(7) 1_555 1_555 ?
O1 Ni2 O2 175.7(7) 1_555 3_555 ?
O1 Ni2 O3 90.0(4) 1_555 1_555 ?
O1 Ni2 O3 95.1(4) 1_555 3_555 ?
O1 Ni2 O2 175.7(7) 3_555 1_555 ?
O1 Ni2 O2 87.2(7) 3_555 3_555 ?
O1 Ni2 O3 95.1(4) 3_555 1_555 ?
O1 Ni2 O3 90.0(4) 3_555 3_555 ?
O2 Ni2 O2 90.3(3) 1_555 3_555 ?
O2 Ni2 O3 88.3(4) 1_555 1_555 ?
O2 Ni2 O3 86.4(4) 1_555 3_555 ?
O2 Ni2 O3 86.4(4) 3_555 1_555 ?
O2 Ni2 O3 88.3(4) 3_555 3_555 ?
O3 Ni2 O3 172.5(4) 1_555 3_555 ?
O1 V O2 109.8(10) 1_555 8_555 ?
O1 V O3 109.0(6) 1_555 2_455 ?
O1 V O3 109.0(6) 1_555 13_555 ?
O2 V O3 110.3(6) 8_555 2_455 ?
O2 V O3 110.3(6) 8_555 13_555 ?
O3 V O3 108.4(5) 2_455 13_555 ?
Ni2 O1 Ni2 94.4(3) 1_555 14_555 ?
Ni2 O1 V 128.3(5) 1_555 1_555 ?
Ni2 O1 V 128.3(5) 14_555 1_555 ?
Ni1 O2 Ni2 92.1(3) 1_555 1_555 ?
Ni1 O2 Ni2 92.1(3) 1_555 14_555 ?
Ni1 O2 V 127.8(4) 1_555 8_545 ?
Ni2 O2 Ni2 90.2(3) 1_555 14_555 ?
Ni2 O2 V 122.4(4) 1_555 8_545 ?
Ni2 O2 V 122.4(4) 14_555 8_545 ?
Ni1 O3 Ni2 89.16(19) 1_555 1_555 ?
Ni1 O3 V 129.7(2) 1_555 2_555 ?
Ni2 O3 V 129.2(3) 1_555 2_555 ?

loop_
_geom_bond_atom_site_label_1
_geom_bond_atom_site_label_2
_geom_bond_distance
_geom_bond_site_symmetry_2
_geom_bond_publ_flag
Ni1 O2 2.019(8) 1_555 ?
Ni1 O2 2.019(8) 5_555 ?
Ni1 O3 2.140(5) 1_555 ?
Ni1 O3 2.140(5) 5_555 ?
Ni1 O3 2.140(5) 10_555 ?
Ni1 O3 2.140(5) 14_555 ?
Ni2 O1 2.047(8) 1_555 ?
Ni2 O1 2.047(8) 3_555 ?
Ni2 O2 2.120(8) 1_555 ?
Ni2 O2 2.120(8) 3_555 ?
Ni2 O3 2.105(4) 1_555 ?
Ni2 O3 2.105(4) 3_555 ?
V O1 1.684(11) 1_555 ?
V O2 1.830(11) 8_555 ?
V O3 1.686(6) 2_455 ?
V O3 1.686(6) 13_555 ?
O1 Ni2 2.047(8) 1_555 ?
O1 Ni2 2.047(8) 14_555 ?
O1 V 1.684(11) 1_555 ?
O2 Ni1 2.019(8) 1_555 ?
O2 Ni2 2.120(8) 1_555 ?
O2 Ni2 2.120(8) 14_555 ?
O2 V 1.830(11) 8_545 ?
O3 Ni1 2.140(5) 1_555 ?
O3 Ni2 2.105(4) 1_555 ?
O3 V 1.686(6) 2_555 ?
